data_4102580
loop_
_publ_author_name
'Parthasarathy Gandeepan'
'Kanniyappan Parthasarathy'
'Chien-Hong Cheng'

_publ_section_title
;
 Synthesis of Phenanthrone Derivatives from sec-Alkyl Aryl Ketones and
 Aryl Halides via a Palladium-Catalyzed Dual C-H Bond Activation and
 Enolate Cyclization
;
_journal_name_full 'Journal of the American Chemical Society'
_journal_page_first 8569
_journal_page_last 8571
_journal_paper_doi 10.1021/ja1026248
_journal_volume 132
_journal_year 2010
_chemical_formula_sum 'C30 H28 Cl2 F6 O6 Pd2'
_chemical_formula_weight 882.22
_chemical_name_systematic
; 
 ? 
;
_space_group_IT_number 82
_symmetry_cell_setting tetragonal
_symmetry_space_group_name_Hall 'I -4'
_symmetry_space_group_name_H-M 'I -4'
_atom_sites_solution_hydrogens geom
_atom_sites_solution_primary direct
_atom_sites_solution_secondary difmap
_audit_creation_method SHELXL-97
_cell_angle_alpha 90.00
_cell_angle_beta 90.00
_cell_angle_gamma 90.00
_cell_formula_units_Z 8
_cell_length_a 22.0889(4)
_cell_length_b 22.0889(4)
_cell_length_c 13.8862(4)
_cell_measurement_reflns_used 4057
_cell_measurement_temperature 295(2)
_cell_measurement_theta_max 20.8226
_cell_measurement_theta_min 2.5301
_cell_volume 6775.3(3)
_computing_cell_refinement 'SAINT V7.34A (Bruker AXS, 2006)'
_computing_data_collection 'APEX2 (Bruker AXS, 2010)'
_computing_data_reduction 'SAINT V7.34A (Bruker AXS, 2006)'
_computing_molecular_graphics 'SHELXTL (Sheldrick, 2008)'
_computing_publication_material SHELXTL
_computing_structure_refinement 'SHELXL-97 (Sheldrick, 2008)'
_computing_structure_solution 'SHELXS-97 (Sheldrick, 2008)'
_diffrn_ambient_temperature 295(2)
_diffrn_detector_area_resol_mean 8.3666
_diffrn_measured_fraction_theta_full 1.000
_diffrn_measured_fraction_theta_max 1.000
_diffrn_measurement_device_type 'Bruker APEX-II CCD'
_diffrn_measurement_method '\f and \w scans'
_diffrn_radiation_monochromator graphite
_diffrn_radiation_source 'fine-focus sealed tube'
_diffrn_radiation_type MoK\a
_diffrn_radiation_wavelength 0.71073
_diffrn_reflns_av_R_equivalents 0.0330
_diffrn_reflns_av_sigmaI/netI 0.0380
_diffrn_reflns_limit_h_max 27
_diffrn_reflns_limit_h_min -27
_diffrn_reflns_limit_k_max 18
_diffrn_reflns_limit_k_min -27
_diffrn_reflns_limit_l_max 17
_diffrn_reflns_limit_l_min -17
_diffrn_reflns_number 22165
_diffrn_reflns_theta_full 26.42
_diffrn_reflns_theta_max 26.42
_diffrn_reflns_theta_min 1.30
_exptl_absorpt_coefficient_mu 1.292
_exptl_absorpt_correction_T_max 0.7454
_exptl_absorpt_correction_T_min 0.6330
_exptl_absorpt_correction_type multi-scan
_exptl_absorpt_process_details 'SADABS V2008/1 (Bruker AXS)'
_exptl_crystal_colour Black
_exptl_crystal_density_diffrn 1.730
_exptl_crystal_density_meas ?
_exptl_crystal_density_method 'not measured'
_exptl_crystal_description Columnar
_exptl_crystal_F_000 3488
_exptl_crystal_size_max 0.30
_exptl_crystal_size_mid 0.20
_exptl_crystal_size_min 0.20
_refine_diff_density_max 0.583
_refine_diff_density_min -0.255
_refine_diff_density_rms 0.061
_refine_ls_abs_structure_details 'Flack H D (1983), Acta Cryst. A39, 876-881'
_refine_ls_abs_structure_Flack -0.06(3)
_refine_ls_extinction_method none
_refine_ls_goodness_of_fit_ref 1.012
_refine_ls_hydrogen_treatment constr
_refine_ls_matrix_type full
_refine_ls_number_parameters 436
_refine_ls_number_reflns 6977
_refine_ls_number_restraints 6
_refine_ls_restrained_S_all 1.013
_refine_ls_R_factor_all 0.0694
_refine_ls_R_factor_gt 0.0409
_refine_ls_shift/su_max 0.006
_refine_ls_shift/su_mean 0.000
_refine_ls_structure_factor_coef Fsqd
_refine_ls_weighting_details 'calc w=1/[\s^2^(Fo^2^)+(0.0454P)^2^+1.6282P] where P=(Fo^2^+2Fc^2^)/3'
_refine_ls_weighting_scheme calc
_refine_ls_wR_factor_gt 0.0867
_refine_ls_wR_factor_ref 0.1003
_reflns_number_gt 4834
_reflns_number_total 6977
_reflns_threshold_expression >2sigma(I)
_cod_data_source_file ja1026248_si_002.cif
_cod_data_source_block 100445m
_cod_depositor_comments
;
The following automatic conversions were performed:

'_exptl_crystal_density_meas' value 'not measured' was changed to '?'
- the value is perceived as not measured.

Automatic conversion script
Id: cif_fix_values 3008 2015-01-20 13:52:24Z robertas 
;
_cod_database_code 4102580

loop_
_symmetry_equiv_pos_as_xyz
'x, y, z'
'y, -x, -z'
'-y, x, -z'
'-x, -y, z'
'x+1/2, y+1/2, z+1/2'
'y+1/2, -x+1/2, -z+1/2'
'-y+1/2, x+1/2, -z+1/2'
'-x+1/2, -y+1/2, z+1/2'

loop_
_atom_site_label
_atom_site_type_symbol
_atom_site_fract_x
_atom_site_fract_y
_atom_site_fract_z
_atom_site_U_iso_or_equiv
_atom_site_adp_type
_atom_site_occupancy
_atom_site_symmetry_multiplicity
_atom_site_calc_flag
_atom_site_refinement_flags
_atom_site_disorder_assembly
_atom_site_disorder_group
Pd1 Pd 0.292568(17) 0.21988(2) 0.80208(3) 0.06780(13) Uani 1 1 d . . .
Pd2 Pd 0.28821(2) 0.21867(2) 0.59603(3) 0.06927(14) Uani 1 1 d . . .
O1 O 0.36958(19) 0.2697(2) 0.7820(4) 0.0930(15) Uani 1 1 d . . .
O2 O 0.3773(2) 0.2557(2) 0.6215(4) 0.0809(13) Uani 1 1 d . . .
O3 O 0.3410(2) 0.1373(2) 0.7715(3) 0.0848(14) Uani 1 1 d . . .
O4 O 0.3191(2) 0.1322(2) 0.6136(4) 0.0891(14) Uani 1 1 d . . .
O5 O 0.2518(2) 0.30239(18) 0.5689(3) 0.0751(12) Uani 1 1 d . . .
O6 O 0.21564(18) 0.17438(17) 0.8316(3) 0.0706(11) Uani 1 1 d . . .
C1 C 0.3940(2) 0.2731(3) 0.7009(7) 0.0761(15) Uani 1 1 d . A .
C2 C 0.4538(3) 0.3070(4) 0.7010(9) 0.104(2) Uani 1 1 d . . .
C3 C 0.3407(3) 0.1135(3) 0.6920(7) 0.0793(16) Uani 1 1 d . B .
C4 C 0.3697(5) 0.0515(5) 0.6832(9) 0.123(3) Uani 1 1 d . . .
C5 C 0.1974(3) 0.2998(3) 0.5441(5) 0.078(2) Uani 1 1 d . . .
C6 C 0.1633(3) 0.3588(3) 0.5342(5) 0.0793(18) Uani 1 1 d . . .
H6 H 0.1357 0.3548 0.4793 0.095 Uiso 1 1 calc R . .
C7 C 0.2031(4) 0.4138(3) 0.5157(6) 0.102(2) Uani 1 1 d . . .
H7A H 0.2258 0.4077 0.4566 0.122 Uiso 1 1 calc R . .
H7B H 0.2320 0.4180 0.5679 0.122 Uiso 1 1 calc R . .
C8 C 0.1659(4) 0.4714(3) 0.5074(7) 0.125(3) Uani 1 1 d . . .
H8A H 0.1406 0.4692 0.4503 0.150 Uiso 1 1 calc R . .
H8B H 0.1928 0.5058 0.5002 0.150 Uiso 1 1 calc R . .
C9 C 0.1253(5) 0.4809(3) 0.5971(9) 0.150(4) Uani 1 1 d . . .
H9A H 0.1506 0.4891 0.6527 0.180 Uiso 1 1 calc R . .
H9B H 0.0994 0.5158 0.5869 0.180 Uiso 1 1 calc R . .
C10 C 0.0875(4) 0.4273(4) 0.6166(8) 0.142(4) Uani 1 1 d . . .
H10A H 0.0583 0.4227 0.5649 0.171 Uiso 1 1 calc R . .
H10B H 0.0651 0.4338 0.6758 0.171 Uiso 1 1 calc R . .
C11 C 0.1240(4) 0.3688(3) 0.6257(6) 0.096(2) Uani 1 1 d . . .
H11A H 0.0967 0.3348 0.6340 0.116 Uiso 1 1 calc R . .
H11B H 0.1500 0.3710 0.6819 0.116 Uiso 1 1 calc R . .
C12 C 0.2066(3) 0.1929(3) 0.5669(4) 0.0701(17) Uani 1 1 d . . .
C13 C 0.1691(3) 0.2419(3) 0.5406(4) 0.0661(15) Uani 1 1 d . . .
C14 C 0.1093(3) 0.2324(3) 0.5107(5) 0.0760(17) Uani 1 1 d . . .
H14 H 0.0848 0.2648 0.4929 0.091 Uiso 1 1 calc R . .
C15 C 0.0878(3) 0.1744(3) 0.5084(6) 0.0862(19) Uani 1 1 d . . .
H15 H 0.0485 0.1669 0.4875 0.103 Uiso 1 1 calc R . .
C16 C 0.1239(3) 0.1273(3) 0.5367(6) 0.092(2) Uani 1 1 d . . .
C17 C 0.1830(3) 0.1355(3) 0.5649(5) 0.0834(19) Uani 1 1 d . . .
H17 H 0.2067 0.1025 0.5824 0.100 Uiso 1 1 calc R . .
C18 C 0.1720(3) 0.2076(3) 0.8556(4) 0.0675(16) Uani 1 1 d . . .
C19 C 0.1113(3) 0.1787(3) 0.8742(5) 0.0780(18) Uani 1 1 d . . .
H19 H 0.0919 0.2010 0.9267 0.094 Uiso 1 1 calc R . .
C20 C 0.1167(3) 0.1136(3) 0.9048(7) 0.111(3) Uani 1 1 d . . .
H20A H 0.1385 0.1114 0.9653 0.133 Uiso 1 1 calc R . .
H20B H 0.1397 0.0914 0.8569 0.133 Uiso 1 1 calc R . .
C21 C 0.0552(4) 0.0847(4) 0.9166(7) 0.123(3) Uani 1 1 d . . .
H21A H 0.0604 0.0422 0.9322 0.147 Uiso 1 1 calc R . .
H21B H 0.0343 0.1038 0.9699 0.147 Uiso 1 1 calc R . .
C22 C 0.0186(4) 0.0899(4) 0.8310(9) 0.139(4) Uani 1 1 d . . .
H22A H -0.0210 0.0723 0.8430 0.167 Uiso 1 1 calc R . .
H22B H 0.0374 0.0674 0.7790 0.167 Uiso 1 1 calc R . .
C23 C 0.0114(4) 0.1539(4) 0.8020(10) 0.165(5) Uani 1 1 d . . .
H23A H -0.0116 0.1753 0.8508 0.198 Uiso 1 1 calc R . .
H23B H -0.0110 0.1559 0.7421 0.198 Uiso 1 1 calc R . .
C24 C 0.0734(3) 0.1850(4) 0.7888(7) 0.127(3) Uani 1 1 d . . .
H24A H 0.0940 0.1673 0.7340 0.152 Uiso 1 1 calc R . .
H24B H 0.0672 0.2276 0.7754 0.152 Uiso 1 1 calc R . .
C25 C 0.2427(3) 0.2891(3) 0.8344(4) 0.0642(16) Uani 1 1 d . . .
C26 C 0.1829(3) 0.2716(3) 0.8601(4) 0.0661(15) Uani 1 1 d . . .
C27 C 0.1409(3) 0.3155(3) 0.8900(5) 0.0820(18) Uani 1 1 d . . .
H27 H 0.1018 0.3044 0.9074 0.098 Uiso 1 1 calc R . .
C28 C 0.1584(3) 0.3744(3) 0.8929(5) 0.0829(19) Uani 1 1 d . . .
H28 H 0.1310 0.4036 0.9132 0.099 Uiso 1 1 calc R . .
C29 C 0.2156(3) 0.3916(3) 0.8667(5) 0.0804(18) Uani 1 1 d . . .
C30 C 0.2582(3) 0.3509(3) 0.8345(5) 0.083(2) Uani 1 1 d . . .
H30 H 0.2960 0.3638 0.8136 0.099 Uiso 1 1 calc R . .
Cl1 Cl 0.09394(9) 0.05482(8) 0.5364(3) 0.1572(12) Uani 1 1 d . . .
Cl2 Cl 0.23519(11) 0.46703(9) 0.87470(19) 0.1306(8) Uani 1 1 d . . .
F1 F 0.4865(4) 0.2992(6) 0.6231(7) 0.166(5) Uani 0.740(7) 1 d PD A 1
F2 F 0.4461(4) 0.3649(4) 0.7150(12) 0.177(5) Uani 0.740(7) 1 d PD A 1
F3 F 0.4882(3) 0.2926(5) 0.7772(7) 0.149(4) Uani 0.740(7) 1 d PD A 1
F1" F 0.4974(10) 0.2668(12) 0.689(3) 0.166(5) Uani 0.260(7) 1 d PD A 2
F2" F 0.4557(16) 0.3497(13) 0.633(3) 0.177(5) Uani 0.260(7) 1 d PD A 2
F3" F 0.4638(9) 0.3375(17) 0.7680(19) 0.149(4) Uani 0.260(7) 1 d PD A 2
F4 F 0.3352(5) 0.0103(4) 0.6384(11) 0.177(5) Uani 0.713(9) 1 d PD B 1
F5 F 0.4177(4) 0.0539(4) 0.6255(8) 0.156(4) Uani 0.713(9) 1 d PD B 1
F6 F 0.3887(8) 0.0290(6) 0.7602(9) 0.229(8) Uani 0.713(9) 1 d PD B 1
F4" F 0.3663(15) 0.0303(11) 0.604(2) 0.177(5) Uani 0.287(9) 1 d PD B 2
F5" F 0.4199(9) 0.0441(11) 0.722(3) 0.156(4) Uani 0.287(9) 1 d PD B 2
F6" F 0.3366(15) 0.0143(15) 0.754(2) 0.229(8) Uani 0.287(9) 1 d PD B 2

loop_
_atom_site_aniso_label
_atom_site_aniso_U_11
_atom_site_aniso_U_22
_atom_site_aniso_U_33
_atom_site_aniso_U_23
_atom_site_aniso_U_13
_atom_site_aniso_U_12
Pd1 0.0556(3) 0.0844(3) 0.0634(2) -0.0008(3) 0.0059(3) 0.0011(3)
Pd2 0.0591(3) 0.0824(4) 0.0663(2) -0.0012(2) -0.0001(2) -0.0012(3)
O1 0.062(2) 0.123(4) 0.094(4) -0.021(3) 0.009(3) -0.018(2)
O2 0.066(2) 0.108(3) 0.068(3) -0.001(3) 0.010(2) -0.011(2)
O3 0.078(3) 0.104(3) 0.073(3) 0.005(3) 0.006(2) 0.026(3)
O4 0.086(3) 0.083(3) 0.098(4) -0.004(3) -0.004(3) 0.017(2)
O5 0.080(3) 0.077(3) 0.068(3) 0.000(2) -0.002(2) -0.018(2)
O6 0.063(2) 0.070(2) 0.079(3) 0.008(2) 0.0103(19) 0.002(2)
C1 0.054(3) 0.087(4) 0.087(4) 0.000(5) 0.007(4) -0.006(3)
C2 0.067(4) 0.118(7) 0.128(7) -0.004(7) 0.006(6) -0.021(4)
C3 0.057(3) 0.081(4) 0.100(5) 0.004(5) 0.007(4) 0.009(3)
C4 0.115(7) 0.128(8) 0.127(9) -0.013(7) -0.015(7) 0.057(6)
C5 0.058(4) 0.087(5) 0.089(4) 0.035(4) -0.014(3) -0.021(3)
C6 0.089(4) 0.066(4) 0.083(5) -0.009(3) 0.000(4) -0.002(4)
C7 0.124(6) 0.074(4) 0.107(6) -0.005(4) 0.007(5) -0.016(4)
C8 0.168(8) 0.069(5) 0.138(7) 0.011(5) 0.035(7) 0.009(5)
C9 0.191(10) 0.067(5) 0.193(10) -0.019(6) 0.041(8) 0.000(6)
C10 0.133(7) 0.110(7) 0.184(10) -0.016(7) 0.051(7) 0.021(6)
C11 0.109(5) 0.074(4) 0.107(5) -0.003(4) 0.023(4) 0.006(4)
C12 0.065(4) 0.072(4) 0.073(4) -0.013(3) 0.006(3) 0.000(3)
C13 0.072(4) 0.066(4) 0.061(3) -0.010(3) -0.002(3) 0.003(3)
C14 0.066(4) 0.076(4) 0.086(4) -0.008(3) -0.011(3) 0.002(3)
C15 0.067(4) 0.070(4) 0.122(6) -0.018(4) -0.010(4) -0.003(3)
C16 0.058(4) 0.071(4) 0.148(7) -0.024(4) -0.002(4) 0.000(3)
C17 0.082(4) 0.059(4) 0.110(5) -0.009(3) 0.006(4) 0.010(3)
C18 0.062(4) 0.069(4) 0.071(4) 0.016(3) 0.013(3) 0.005(3)
C19 0.071(4) 0.069(4) 0.095(5) 0.007(3) 0.018(3) -0.005(3)
C20 0.084(5) 0.097(5) 0.150(8) 0.043(5) 0.001(5) -0.008(4)
C21 0.106(6) 0.092(5) 0.171(9) 0.060(6) 0.003(6) -0.015(5)
C22 0.103(6) 0.105(6) 0.210(12) 0.019(7) -0.022(7) -0.039(5)
C23 0.090(5) 0.159(9) 0.245(12) 0.093(9) -0.056(7) -0.047(6)
C24 0.093(5) 0.137(7) 0.151(8) 0.075(6) -0.027(5) -0.037(5)
C25 0.059(3) 0.071(4) 0.063(4) -0.009(3) 0.001(3) -0.001(3)
C26 0.070(4) 0.076(4) 0.052(3) 0.000(3) 0.019(3) 0.010(3)
C27 0.075(4) 0.083(4) 0.088(4) 0.005(4) 0.013(4) 0.000(3)
C28 0.101(5) 0.061(4) 0.086(5) -0.011(3) 0.024(4) 0.003(4)
C29 0.092(5) 0.074(4) 0.075(4) -0.011(3) 0.006(4) -0.010(4)
C30 0.071(4) 0.089(4) 0.089(5) -0.023(4) 0.002(3) -0.011(4)
Cl1 0.0904(13) 0.0609(10) 0.320(4) -0.0241(15) -0.0289(18) -0.0022(10)
Cl2 0.1505(18) 0.0743(11) 0.167(2) -0.0237(13) 0.0349(16) -0.0292(12)
F1 0.095(4) 0.241(12) 0.162(9) -0.041(8) 0.064(6) -0.080(6)
F2 0.149(6) 0.096(6) 0.286(17) 0.006(7) -0.024(10) -0.045(5)
F3 0.062(4) 0.201(9) 0.185(9) 0.054(7) -0.044(5) -0.030(5)
F1" 0.095(4) 0.241(12) 0.162(9) -0.041(8) 0.064(6) -0.080(6)
F2" 0.149(6) 0.096(6) 0.286(17) 0.006(7) -0.024(10) -0.045(5)
F3" 0.062(4) 0.201(9) 0.185(9) 0.054(7) -0.044(5) -0.030(5)
F4 0.152(9) 0.075(5) 0.305(14) -0.019(7) -0.027(9) -0.012(5)
F5 0.115(5) 0.145(6) 0.209(10) -0.012(7) 0.067(7) 0.058(4)
F6 0.298(19) 0.230(10) 0.157(8) 0.053(7) 0.067(11) 0.207(15)
F4" 0.152(9) 0.075(5) 0.305(14) -0.019(7) -0.027(9) -0.012(5)
F5" 0.115(5) 0.145(6) 0.209(10) -0.012(7) 0.067(7) 0.058(4)
F6" 0.298(19) 0.230(10) 0.157(8) 0.053(7) 0.067(11) 0.207(15)

loop_
_atom_type_symbol
_atom_type_description
_atom_type_scat_dispersion_real
_atom_type_scat_dispersion_imag
_atom_type_scat_source
C C 0.0033 0.0016 'International Tables Vol C Tables 4.2.6.8 and 6.1.1.4'
H H 0.0000 0.0000 'International Tables Vol C Tables 4.2.6.8 and 6.1.1.4'
O O 0.0106 0.0060 'International Tables Vol C Tables 4.2.6.8 and 6.1.1.4'
Pd Pd -0.9988 1.0072 'International Tables Vol C Tables 4.2.6.8 and 6.1.1.4'
Cl Cl 0.1484 0.1585 'International Tables Vol C Tables 4.2.6.8 and 6.1.1.4'
F F 0.0171 0.0103 'International Tables Vol C Tables 4.2.6.8 and 6.1.1.4'

loop_
_geom_angle_atom_site_label_1
_geom_angle_atom_site_label_2
_geom_angle_atom_site_label_3
_geom_angle
C25 Pd1 O6 82.4(2)
C25 Pd1 O1 94.6(2)
O6 Pd1 O1 175.51(18)
C25 Pd1 O3 174.4(2)
O6 Pd1 O3 92.06(17)
O1 Pd1 O3 90.9(2)
C25 Pd1 Pd2 102.68(17)
O6 Pd1 Pd2 99.79(12)
O1 Pd1 Pd2 84.07(16)
O3 Pd1 Pd2 79.17(12)
C12 Pd2 O4 93.5(2)
C12 Pd2 O5 82.0(2)
O4 Pd2 O5 174.68(19)
C12 Pd2 O2 174.4(2)
O4 Pd2 O2 91.7(2)
O5 Pd2 O2 92.66(18)
C12 Pd2 Pd1 104.07(19)
O4 Pd2 Pd1 83.00(16)
O5 Pd2 Pd1 100.84(12)
O2 Pd2 Pd1 78.59(13)
C1 O1 Pd1 120.9(4)
C1 O2 Pd2 122.7(4)
C3 O3 Pd1 122.6(4)
C3 O4 Pd2 122.5(4)
C5 O5 Pd2 112.7(4)
C18 O6 Pd1 114.2(4)
O2 C1 O1 131.4(5)
O2 C1 C2 114.7(8)
O1 C1 C2 113.9(8)
F3" C2 F2 48.9(15)
F3" C2 F1 128.9(13)
F2 C2 F1 108.9(11)
F3" C2 F1" 110.5(19)
F2 C2 F1" 140.7(12)
F1 C2 F1" 53.6(13)
F3" C2 F2" 98.8(19)
F2 C2 F2" 54.5(15)
F1 C2 F2" 59.4(17)
F1" C2 F2" 111(2)
F3" C2 F3 53.3(16)
F2 C2 F3 101.0(10)
F1 C2 F3 107.9(8)
F1" C2 F3 61.7(15)
F2" C2 F3 135.2(15)
F3" C2 C1 116.7(14)
F2 C2 C1 111.8(7)
F1 C2 C1 114.4(9)
F1" C2 C1 107.6(12)
F2" C2 C1 112.0(16)
F3 C2 C1 112.1(8)
O3 C3 O4 129.9(6)
O3 C3 C4 117.3(8)
O4 C3 C4 112.8(8)
F4" C4 F5" 113.8(19)
F4" C4 F6 130.5(17)
F5" C4 F6 43.8(13)
F4" C4 F5 60.8(15)
F5" C4 F5 63.7(15)
F6 C4 F5 105.2(10)
F4" C4 F4 43.3(13)
F5" C4 F4 128.2(14)
F6 C4 F4 108.4(14)
F5 C4 F4 101.6(10)
F4" C4 F6" 111(2)
F5" C4 F6" 94(2)
F6 C4 F6" 51.3(16)
F5 C4 F6" 144.9(12)
F4 C4 F6" 69.5(18)
F4" C4 C3 113.7(17)
F5" C4 C3 117.4(14)
F6 C4 C3 115.6(10)
F5 C4 C3 110.5(10)
F4 C4 C3 114.3(8)
F6" C4 C3 103.9(12)
O5 C5 C13 118.2(6)
O5 C5 C6 117.6(6)
C13 C5 C6 123.5(5)
C5 C6 C7 114.5(6)
C5 C6 C11 109.0(6)
C7 C6 C11 110.4(6)
C5 C6 H6 107.5
C7 C6 H6 107.5
C11 C6 H6 107.5
C6 C7 C8 111.6(7)
C6 C7 H7A 109.3
C8 C7 H7A 109.3
C6 C7 H7B 109.3
C8 C7 H7B 109.3
H7A C7 H7B 108.0
C7 C8 C9 111.4(7)
C7 C8 H8A 109.3
C9 C8 H8A 109.3
C7 C8 H8B 109.3
C9 C8 H8B 109.3
H8A C8 H8B 108.0
C10 C9 C8 111.5(7)
C10 C9 H9A 109.3
C8 C9 H9A 109.3
C10 C9 H9B 109.3
C8 C9 H9B 109.3
H9A C9 H9B 108.0
C9 C10 C11 113.2(8)
C9 C10 H10A 108.9
C11 C10 H10A 108.9
C9 C10 H10B 108.9
C11 C10 H10B 108.9
H10A C10 H10B 107.7
C10 C11 C6 110.3(6)
C10 C11 H11A 109.6
C6 C11 H11A 109.6
C10 C11 H11B 109.6
C6 C11 H11B 109.6
H11A C11 H11B 108.1
C17 C12 C13 118.6(6)
C17 C12 Pd2 129.2(5)
C13 C12 Pd2 112.2(5)
C14 C13 C12 121.2(6)
C14 C13 C5 123.9(6)
C12 C13 C5 114.9(5)
C15 C14 C13 118.3(6)
C15 C14 H14 120.8
C13 C14 H14 120.8
C14 C15 C16 120.2(6)
C14 C15 H15 119.9
C16 C15 H15 119.9
C15 C16 C17 122.4(6)
C15 C16 Cl1 118.6(5)
C17 C16 Cl1 119.0(6)
C12 C17 C16 119.3(6)
C12 C17 H17 120.3
C16 C17 H17 120.3
O6 C18 C26 117.3(5)
O6 C18 C19 118.7(5)
C26 C18 C19 124.0(6)
C24 C19 C20 111.5(7)
C24 C19 C18 109.4(5)
C20 C19 C18 112.5(5)
C24 C19 H19 107.8
C20 C19 H19 107.8
C18 C19 H19 107.8
C19 C20 C21 111.3(6)
C19 C20 H20A 109.4
C21 C20 H20A 109.4
C19 C20 H20B 109.4
C21 C20 H20B 109.4
H20A C20 H20B 108.0
C22 C21 C20 112.5(8)
C22 C21 H21A 109.1
C20 C21 H21A 109.1
C22 C21 H21B 109.1
C20 C21 H21B 109.1
H21A C21 H21B 107.8
C21 C22 C23 111.1(8)
C21 C22 H22A 109.4
C23 C22 H22A 109.4
C21 C22 H22B 109.4
C23 C22 H22B 109.4
H22A C22 H22B 108.0
C22 C23 C24 111.3(7)
C22 C23 H23A 109.4
C24 C23 H23A 109.4
C22 C23 H23B 109.4
C24 C23 H23B 109.4
H23A C23 H23B 108.0
C19 C24 C23 111.8(7)
C19 C24 H24A 109.3
C23 C24 H24A 109.3
C19 C24 H24B 109.3
C23 C24 H24B 109.3
H24A C24 H24B 107.9
C30 C25 C26 119.3(6)
C30 C25 Pd1 128.9(5)
C26 C25 Pd1 111.8(5)
C27 C26 C25 120.0(6)
C27 C26 C18 125.6(6)
C25 C26 C18 114.3(6)
C28 C27 C26 118.8(6)
C28 C27 H27 120.6
C26 C27 H27 120.6
C27 C28 C29 121.4(6)
C27 C28 H28 119.3
C29 C28 H28 119.3
C28 C29 C30 122.4(6)
C28 C29 Cl2 118.9(5)
C30 C29 Cl2 118.7(5)
C29 C30 C25 117.9(6)
C29 C30 H30 121.1
C25 C30 H30 121.1

loop_
_geom_bond_atom_site_label_1
_geom_bond_atom_site_label_2
_geom_bond_distance
Pd1 C25 1.937(6)
Pd1 O6 2.016(4)
Pd1 O1 2.045(4)
Pd1 O3 2.157(5)
Pd1 Pd2 2.8630(5)
Pd2 C12 1.932(6)
Pd2 O4 2.042(5)
Pd2 O5 2.051(4)
Pd2 O2 2.161(5)
O1 C1 1.251(9)
O2 C1 1.225(9)
O3 C3 1.223(9)
O4 C3 1.258(9)
O5 C5 1.251(7)
O6 C18 1.257(6)
C1 C2 1.519(9)
C2 F3" 1.17(3)
C2 F2 1.304(11)
C2 F1 1.312(12)
C2 F1" 1.32(3)
C2 F2" 1.34(3)
C2 F3 1.341(12)
C3 C4 1.516(10)
C4 F4" 1.20(3)
C4 F5" 1.24(3)
C4 F6 1.252(13)
C4 F5 1.331(12)
C4 F4 1.341(13)
C4 F6" 1.48(3)
C5 C13 1.426(8)
C5 C6 1.513(9)
C6 C7 1.520(9)
C6 C11 1.555(10)
C6 H6 0.9800
C7 C8 1.520(10)
C7 H7A 0.9700
C7 H7B 0.9700
C8 C9 1.549(13)
C8 H8A 0.9700
C8 H8B 0.9700
C9 C10 1.474(12)
C9 H9A 0.9700
C9 H9B 0.9700
C10 C11 1.528(10)
C10 H10A 0.9700
C10 H10B 0.9700
C11 H11A 0.9700
C11 H11B 0.9700
C12 C17 1.373(9)
C12 C13 1.411(8)
C13 C14 1.400(8)
C14 C15 1.368(8)
C14 H14 0.9300
C15 C16 1.369(9)
C15 H15 0.9300
C16 C17 1.374(9)
C16 Cl1 1.732(7)
C17 H17 0.9300
C18 C26 1.436(8)
C18 C19 1.507(8)
C19 C24 1.459(11)
C19 C20 1.505(9)
C19 H19 0.9800
C20 C21 1.511(10)
C20 H20A 0.9700
C20 H20B 0.9700
C21 C22 1.442(13)
C21 H21A 0.9700
C21 H21B 0.9700
C22 C23 1.479(11)
C22 H22A 0.9700
C22 H22B 0.9700
C23 C24 1.542(10)
C23 H23A 0.9700
C23 H23B 0.9700
C24 H24A 0.9700
C24 H24B 0.9700
C25 C30 1.407(9)
C25 C26 1.423(8)
C26 C27 1.404(8)
C27 C28 1.358(9)
C27 H27 0.9300
C28 C29 1.368(9)
C28 H28 0.9300
C29 C30 1.376(9)
C29 Cl2 1.725(7)
C30 H30 0.9300
